data_2102258
loop_
_publ_author_name
'Angel, R. J.'
'Bismayer, U.'
'Marshall, W. G.'

_publ_section_title
;
 Local and long-range order in ferroelastic lead phosphate at high
 pressure
;
_journal_issue 1
_journal_name_full 'Acta Crystallographica Section B'
_journal_page_first 1
_journal_page_last 9
_journal_paper_doi 10.1107/S0108768103026582
_journal_volume 60
_journal_year 2004
_chemical_formula_analytical 'Pb3 P2 O8'
_chemical_formula_structural 'Pb3 (PO4)2'
_chemical_formula_sum 'O8 P2 Pb3'
_chemical_formula_weight 811.74
_chemical_name_common 'Lead phosphate'
_chemical_name_systematic ' ?'
_space_group_IT_number 166
_symmetry_cell_setting trigonal
_symmetry_space_group_name_Hall '-R 3 2"'
_symmetry_space_group_name_H-M 'R -3 m :H'
_cell_angle_alpha 90.0
_cell_angle_beta 90.0
_cell_angle_gamma 120.0
_cell_formula_units_Z 3
_cell_length_a 5.4614(2)
_cell_length_b 5.46139
_cell_length_c 20.0706(11)
_cell_measurement_pressure 1930000.
_cell_measurement_temperature 298
_cell_volume 518.44(3)
_cod_data_source_file ws5002.cif
_cod_data_source_block S2P19D_phase_1
_cod_depositor_comments
;
The following automatic conversions were performed:
'_geom_bond_publ_flag' value 'N' changed to 'n' according to
'/home/saulius/struct/CIF-dictionaries/cif_core.dic' dictionary named
'cif_core.dic' version 2.4.1 from 2010-06-29 (356
times).

'_geom_angle_publ_flag' value 'N' changed to 'n' according to
'/home/saulius/struct/CIF-dictionaries/cif_core.dic' dictionary named
'cif_core.dic' version 2.4.1 from 2010-06-29 (50 times).

Automatic conversion script
Id: cif_fix_enum 1527 2010-12-29 10:47:43Z saulius 

The following automatic conversions were performed:

'_geom_bond_publ_flag' value 'N' changed to 'n' according to
/home/saulius/struct/CIF-dictionaries/cif_core.dic dictionary named
'cif_core.dic' version 2.4.1 from 2010-06-29 (356
times).

'_geom_angle_publ_flag' value 'N' changed to 'n' according
to /home/saulius/struct/CIF-dictionaries/cif_core.dic dictionary
named 'cif_core.dic' version 2.4.1 from 2010-06-29 (50 times).

Automatic conversion script
Id: cif_fix_values 1715 2011-07-08 13:25:40Z adriana 
;
_cod_original_cell_volume 518.44(4)
_cod_original_sg_symbol_Hall -R32''-P3*2
_cod_original_sg_symbol_H-M 'R -3 m'
_cod_original_formula_sum 'O8.00 P2 Pb3.00'
_cod_database_code 2102258

loop_
_symmetry_equiv_pos_site_id
_symmetry_equiv_pos_as_xyz
1 +x,+y,+z
2 -y,x-y,+z
3 y-x,-x,+z
4 y-x,+y,+z
5 -y,-x,+z
6 +x,x-y,+z
-1 -x,-y,-z
-2 +y,y-x,-z
-3 x-y,+x,-z
-4 x-y,-y,-z
-5 +y,+x,-z
-6 -x,y-x,-z
101 +x+1/3,+y+2/3,+z+2/3
102 -y+1/3,x-y+2/3,+z+2/3
103 y-x+1/3,-x+2/3,+z+2/3
104 y-x+1/3,+y+2/3,+z+2/3
105 -y+1/3,-x+2/3,+z+2/3
106 +x+1/3,x-y+2/3,+z+2/3
-101 -x+2/3,-y+1/3,-z+1/3
-102 +y+2/3,y-x+1/3,-z+1/3
-103 x-y+2/3,+x+1/3,-z+1/3
-104 x-y+2/3,-y+1/3,-z+1/3
-105 +y+2/3,+x+1/3,-z+1/3
-106 -x+2/3,y-x+1/3,-z+1/3
201 +x+2/3,+y+1/3,+z+1/3
202 -y+2/3,x-y+1/3,+z+1/3
203 y-x+2/3,-x+1/3,+z+1/3
204 y-x+2/3,+y+1/3,+z+1/3
205 -y+2/3,-x+1/3,+z+1/3
206 +x+2/3,x-y+1/3,+z+1/3
-201 -x+1/3,-y+2/3,-z+2/3
-202 +y+1/3,y-x+2/3,-z+2/3
-203 x-y+1/3,+x+2/3,-z+2/3
-204 x-y+1/3,-y+2/3,-z+2/3
-205 +y+1/3,+x+2/3,-z+2/3
-206 -x+1/3,y-x+2/3,-z+2/3

loop_
_atom_site_label
_atom_site_fract_x
_atom_site_fract_y
_atom_site_fract_z
_atom_site_U_iso_or_equiv
_atom_site_thermal_displace_type
_atom_site_occupancy
_atom_site_type_symbol
PB1 0.0 0.0 0.0 0.0186(11) Uiso 1.0 PB
PB2 0.0 0.0472(16) 0.21026(15) 0.0186(11) Uiso 0.16667 PB
P 0.0 0.0 0.4022(2) 0.0168(13) Uiso 1.0 P
O1 0.0244(10) -0.0244(10) 0.32743(19) 0.0091(8) Uiso 0.3333 O
O2 -0.1285(12) 0.1760(11) 0.42871(12) 0.0091(8) Uiso 0.5 O

loop_
_atom_type_symbol
Pb
P
O

loop_
_geom_angle_atom_site_label_1
_geom_angle_atom_site_label_2
_geom_angle_atom_site_label_3
_geom_angle_site_symmetry_1
_geom_angle_site_symmetry_3
_geom_angle
_geom_angle_publ_flag
PB2 PB2 PB2 2_555 3_555 60.00000(10) n
PB2 PB2 PB2 2_555 4_555 90.0 n
PB2 PB2 PB2 2_555 5_555 30.0 n
PB2 PB2 PB2 2_555 6_555 30.00000(10) n
PB2 PB2 PB2 3_555 4_555 30.0 n
PB2 PB2 PB2 3_555 5_555 90.0 n
PB2 PB2 PB2 3_555 6_555 30.00000(10) n
PB2 PB2 PB2 4_555 5_555 120.0 n
PB2 PB2 PB2 4_555 6_555 60.0 n
PB2 PB2 PB2 5_555 6_555 60.0 n
O1 P O1 1_555 2_555 15.1(6) n
O1 P O1 1_555 3_555 15.1(6) n
O1 P O2 1_555 1_555 118.9(4) n
O1 P O2 1_555 2_555 106.4(2) n
O1 P O2 1_555 3_555 105.1(3) n
O1 P O2 1_555 4_555 106.4(2) n
O1 P O2 1_555 5_555 118.9(4) n
O1 P O2 1_555 6_555 105.1(3) n
O1 P O1 2_555 3_555 15.1(6) n
O1 P O2 2_555 1_555 105.1(3) n
O1 P O2 2_555 2_555 118.9(4) n
O1 P O2 2_555 3_555 106.4(2) n
O1 P O2 2_555 4_555 105.1(3) n
O1 P O2 2_555 5_555 106.4(2) n
O1 P O2 2_555 6_555 118.9(4) n
O1 P O2 3_555 1_555 106.4(2) n
O1 P O2 3_555 2_555 105.1(3) n
O1 P O2 3_555 3_555 118.9(4) n
O1 P O2 3_555 4_555 118.9(4) n
O1 P O2 3_555 5_555 105.1(3) n
O1 P O2 3_555 6_555 106.4(2) n
O2 P O2 1_555 2_555 108.70(19) n
O2 P O2 1_555 3_555 108.70(19) n
O2 P O2 1_555 4_555 100.2(4) n
O2 P O2 1_555 5_555 9.7(5) n
O2 P O2 1_555 6_555 116.7(5) n
O2 P O2 2_555 3_555 108.70(19) n
O2 P O2 2_555 4_555 116.7(5) n
O2 P O2 2_555 5_555 100.2(4) n
O2 P O2 2_555 6_555 9.7(5) n
O2 P O2 3_555 4_555 9.7(5) n
O2 P O2 3_555 5_555 116.7(5) n
O2 P O2 3_555 6_555 100.2(4) n
O2 P O2 4_555 5_555 108.70(19) n
O2 P O2 4_555 6_555 108.70(19) n
O2 P O2 5_555 6_555 108.70(19) n
P O1 O1 1_555 2_555 82.4(3) n
P O1 O1 1_555 3_555 82.4(3) n
O1 O1 O1 2_555 3_555 60.0000(2) n
P O2 O2 1_555 5_555 85.2(2) n

loop_
_geom_bond_atom_site_label_1
_geom_bond_atom_site_label_2
_geom_bond_site_symmetry_2
_geom_bond_distance
_geom_bond_publ_flag
PB1 PB2 1_555 4.228(3) n
PB1 PB2 2_555 4.228(3) n
PB1 PB2 3_555 4.228(3) n
PB1 PB2 4_555 4.228(3) n
PB1 PB2 5_555 4.228(3) n
PB1 PB2 6_555 4.228(3) n
PB1 PB2 -1_555 4.228(3) n
PB1 PB2 -2_555 4.228(3) n
PB1 PB2 -3_555 4.228(3) n
PB1 PB2 -4_555 4.228(3) n
PB1 PB2 -5_555 4.228(3) n
PB1 PB2 -6_555 4.228(3) n
PB1 PB2 101_444 4.014(2) n
PB1 PB2 101_544 3.834(6) n
PB1 PB2 101_554 4.186(6) n
PB1 PB2 102_444 4.186(6) n
PB1 PB2 102_544 4.014(2) n
PB1 PB2 102_554 3.834(6) n
PB1 PB2 103_444 3.834(6) n
PB1 PB2 103_544 4.186(6) n
PB1 PB2 103_554 4.014(2) n
PB1 PB2 104_444 3.834(6) n
PB1 PB2 104_544 4.014(2) n
PB1 PB2 104_554 4.186(6) n
PB1 PB2 105_444 4.186(6) n
PB1 PB2 105_544 3.834(6) n
PB1 PB2 105_554 4.014(2) n
PB1 PB2 106_444 4.014(2) n
PB1 PB2 106_544 4.186(6) n
PB1 PB2 106_554 3.834(6) n
PB1 PB2 -201_445 4.186(6) n
PB1 PB2 -201_455 3.834(6) n
PB1 PB2 -201_555 4.014(2) n
PB1 PB2 -202_445 3.834(6) n
PB1 PB2 -202_455 4.014(2) n
PB1 PB2 -202_555 4.186(6) n
PB1 PB2 -203_445 4.014(2) n
PB1 PB2 -203_455 4.186(6) n
PB1 PB2 -203_555 3.834(6) n
PB1 PB2 -204_445 4.186(6) n
PB1 PB2 -204_455 4.014(2) n
PB1 PB2 -204_555 3.834(6) n
PB1 PB2 -205_445 4.014(2) n
PB1 PB2 -205_455 3.834(6) n
PB1 PB2 -205_555 4.186(6) n
PB1 PB2 -206_445 3.834(6) n
PB1 PB2 -206_455 4.186(6) n
PB1 PB2 -206_555 4.014(2) n
PB1 P 101_444 3.4424(19) n
PB1 P 101_544 3.4424(19) n
PB1 P 101_554 3.4424(19) n
PB1 P -201_445 3.4424(19) n
PB1 P -201_455 3.4424(19) n
PB1 P -201_555 3.4424(19) n
PB1 O1 101_444 3.047(4) n
PB1 O1 101_544 3.386(10) n
PB1 O1 101_554 3.047(4) n
PB1 O1 102_444 3.047(4) n
PB1 O1 102_544 3.047(4) n
PB1 O1 102_554 3.386(10) n
PB1 O1 103_444 3.386(10) n
PB1 O1 103_544 3.047(4) n
PB1 O1 103_554 3.047(4) n
PB1 O1 -201_445 3.047(4) n
PB1 O1 -201_455 3.386(10) n
PB1 O1 -201_555 3.047(4) n
PB1 O1 -202_445 3.386(10) n
PB1 O1 -202_455 3.047(4) n
PB1 O1 -202_555 3.047(4) n
PB1 O1 -203_445 3.047(4) n
PB1 O1 -203_455 3.047(4) n
PB1 O1 -203_555 3.386(10) n
PB1 O2 101_544 2.572(3) n
PB1 O2 102_554 2.572(3) n
PB1 O2 103_444 2.572(3) n
PB1 O2 104_444 2.572(3) n
PB1 O2 105_544 2.572(3) n
PB1 O2 106_554 2.572(3) n
PB1 O2 -201_455 2.572(3) n
PB1 O2 -202_445 2.572(3) n
PB1 O2 -203_555 2.572(3) n
PB1 O2 -204_555 2.572(3) n
PB1 O2 -205_455 2.572(3) n
PB1 O2 -206_445 2.572(3) n
PB2 PB1 1_555 4.228(3) n
PB2 PB1 201_445 4.186(6) n
PB2 PB1 201_455 3.834(6) n
PB2 PB1 201_555 4.014(2) n
PB2 PB2 2_555 0.447(15) n
PB2 PB2 3_555 0.447(15) n
PB2 PB2 4_555 0.258(9) n
PB2 PB2 5_555 0.258(9) n
PB2 PB2 6_555 0.516(17) n
PB2 PB2 -201_445 4.011(14) n
PB2 PB2 -201_455 3.233(12) n
PB2 PB2 -201_555 3.643(4) n
PB2 PB2 -202_445 3.615(3) n
PB2 PB2 -202_455 3.415(7) n
PB2 PB2 -202_555 3.805(7) n
PB2 PB2 -203_445 3.805(7) n
PB2 PB2 -203_455 3.615(3) n
PB2 PB2 -203_555 3.415(7) n
PB2 PB2 -204_445 4.002(14) n
PB2 PB2 -204_455 3.434(6) n
PB2 PB2 -204_555 3.434(6) n
PB2 PB2 -205_445 3.822(8) n
PB2 PB2 -205_455 3.223(13) n
PB2 PB2 -205_555 3.822(8) n
PB2 PB2 -206_445 3.606(3) n
PB2 PB2 -206_455 3.606(3) n
PB2 PB2 -206_555 3.606(3) n
PB2 P 1_555 3.860(6) n
PB2 P 101_444 4.250(4) n
PB2 P 101_554 4.081(7) n
PB2 P -101_445 3.3458(17) n
PB2 P -101_545 3.550(7) n
PB2 P -101_555 3.128(7) n
PB2 O1 1_555 2.399(6) n
PB2 O1 2_555 2.355(5) n
PB2 O1 3_555 2.377(5) n
PB2 O1 -101_445 4.170(5) n
PB2 O1 -101_545 4.076(9) n
PB2 O1 -101_555 3.997(7) n
PB2 O1 -102_445 4.195(6) n
PB2 O1 -102_545 4.359(9) n
PB2 O1 -102_555 3.742(9) n
PB2 O1 -103_445 3.913(8) n
PB2 O1 -103_545 4.347(8) n
PB2 O1 -103_555 4.010(7) n
PB2 O2 101_544 3.011(5) n
PB2 O2 102_554 2.745(6) n
PB2 O2 103_444 2.899(3) n
PB2 O2 104_444 2.875(3) n
PB2 O2 105_544 3.022(5) n
PB2 O2 105_554 4.385(8) n
PB2 O2 106_554 2.757(6) n
PB2 O2 -101_445 3.042(8) n
PB2 O2 -101_555 2.535(7) n
PB2 O2 -102_445 2.559(7) n
PB2 O2 -102_545 3.062(8) n
PB2 O2 -103_545 2.916(10) n
PB2 O2 -103_555 2.665(10) n
PB2 O2 -104_545 3.170(11) n
PB2 O2 -104_555 2.412(11) n
PB2 O2 -105_445 2.787(7) n
PB2 O2 -105_555 2.789(7) n
PB2 O2 -106_445 2.811(7) n
PB2 O2 -106_545 2.809(7) n
P PB1 201_445 3.4424(19) n
P PB1 201_455 3.4424(19) n
P PB1 201_555 3.4424(19) n
P PB2 1_555 3.860(6) n
P PB2 2_555 3.860(6) n
P PB2 3_555 3.860(6) n
P PB2 4_555 3.860(6) n
P PB2 5_555 3.860(6) n
P PB2 6_555 3.860(6) n
P PB2 -101_445 3.3458(17) n
P PB2 -101_545 3.550(7) n
P PB2 -101_555 3.128(7) n
P PB2 -102_445 3.128(7) n
P PB2 -102_545 3.3458(17) n
P PB2 -102_555 3.550(7) n
P PB2 -103_445 3.550(7) n
P PB2 -103_545 3.128(7) n
P PB2 -103_555 3.3458(17) n
P PB2 -104_445 3.550(7) n
P PB2 -104_545 3.3458(17) n
P PB2 -104_555 3.128(7) n
P PB2 -105_445 3.128(7) n
P PB2 -105_545 3.550(7) n
P PB2 -105_555 3.3458(17) n
P PB2 -106_445 3.3458(17) n
P PB2 -106_545 3.128(7) n
P PB2 -106_555 3.550(7) n
P PB2 201_445 4.081(7) n
P PB2 201_555 4.250(4) n
P PB2 202_455 4.250(4) n
P PB2 202_555 4.081(7) n
P PB2 203_445 4.250(4) n
P PB2 203_455 4.081(7) n
P PB2 204_445 4.081(7) n
P PB2 204_455 4.250(4) n
P PB2 205_445 4.250(4) n
P PB2 205_555 4.081(7) n
P PB2 206_455 4.081(7) n
P PB2 206_555 4.250(4) n
P P -1_556 3.928(9) n
P P -101_445 4.192(6) n
P P -101_545 4.192(6) n
P P -101_555 4.192(6) n
P O1 1_555 1.518(5) n
P O1 2_555 1.518(5) n
P O1 3_555 1.518(5) n
P O1 -101_445 3.510(6) n
P O1 -101_545 3.184(9) n
P O1 -101_555 3.510(6) n
P O1 -102_445 3.510(6) n
P O1 -102_545 3.510(6) n
P O1 -102_555 3.184(9) n
P O1 -103_445 3.184(9) n
P O1 -103_545 3.510(6) n
P O1 -103_555 3.510(6) n
P O2 1_545 4.227(4) n
P O2 1_555 1.541(3) n
P O2 1_655 4.392(5) n
P O2 2_555 1.541(3) n
P O2 2_565 4.392(5) n
P O2 2_665 4.227(4) n
P O2 3_445 4.392(5) n
P O2 3_455 4.227(4) n
P O2 3_555 1.541(3) n
P O2 4_445 4.227(4) n
P O2 4_455 4.392(5) n
P O2 4_555 1.541(3) n
P O2 5_545 4.392(5) n
P O2 5_555 1.541(3) n
P O2 5_655 4.227(4) n
P O2 6_555 1.541(3) n
P O2 6_565 4.227(4) n
P O2 6_665 4.392(5) n
P O2 -1_556 3.690(5) n
P O2 -2_556 3.690(5) n
P O2 -3_556 3.690(5) n
P O2 -4_556 3.690(5) n
P O2 -5_556 3.690(5) n
P O2 -6_556 3.690(5) n
P O2 -101_445 4.366(6) n
P O2 -101_555 4.201(6) n
P O2 -102_445 4.201(6) n
P O2 -102_545 4.366(6) n
P O2 -103_545 4.201(6) n
P O2 -103_555 4.366(6) n
P O2 -104_545 4.366(6) n
P O2 -104_555 4.201(6) n
P O2 -105_445 4.201(6) n
P O2 -105_555 4.366(6) n
P O2 -106_445 4.366(6) n
P O2 -106_545 4.201(6) n
O1 PB1 201_445 3.047(4) n
O1 PB1 201_455 3.386(10) n
O1 PB1 201_555 3.047(4) n
O1 PB2 1_555 2.399(6) n
O1 PB2 2_555 2.377(5) n
O1 PB2 3_555 2.355(5) n
O1 PB2 4_555 2.377(5) n
O1 PB2 5_555 2.399(6) n
O1 PB2 6_555 2.355(5) n
O1 PB2 -101_445 4.170(5) n
O1 PB2 -101_545 4.076(9) n
O1 PB2 -101_555 3.997(7) n
O1 PB2 -102_445 4.010(7) n
O1 PB2 -102_545 3.913(8) n
O1 PB2 -102_555 4.347(8) n
O1 PB2 -103_445 4.359(9) n
O1 PB2 -103_545 3.742(9) n
O1 PB2 -103_555 4.195(6) n
O1 PB2 -104_445 4.347(8) n
O1 PB2 -104_545 3.913(8) n
O1 PB2 -104_555 4.010(7) n
O1 PB2 -105_445 3.997(7) n
O1 PB2 -105_545 4.076(9) n
O1 PB2 -105_555 4.170(5) n
O1 PB2 -106_445 4.195(6) n
O1 PB2 -106_545 3.742(9) n
O1 PB2 -106_555 4.359(9) n
O1 P 1_555 1.518(5) n
O1 P -101_445 3.510(6) n
O1 P -101_545 3.184(9) n
O1 P -101_555 3.510(6) n
O1 O1 2_555 0.399(17) n
O1 O1 3_555 0.399(17) n
O1 O1 -101_445 3.415(12) n
O1 O1 -101_545 2.702(19) n
O1 O1 -101_555 3.415(12) n
O1 O1 -102_445 3.392(10) n
O1 O1 -102_545 3.054(4) n
O1 O1 -102_555 3.054(4) n
O1 O1 -103_445 3.054(4) n
O1 O1 -103_545 3.054(4) n
O1 O1 -103_555 3.392(10) n
O1 O2 1_555 2.634(7) n
O1 O2 2_555 2.449(4) n
O1 O2 3_555 2.427(5) n
O1 O2 4_555 2.449(4) n
O1 O2 5_555 2.634(7) n
O1 O2 6_555 2.427(5) n
O1 O2 -101_445 3.397(6) n
O1 O2 -101_555 3.182(6) n
O1 O2 -102_445 3.327(8) n
O1 O2 -102_545 3.210(8) n
O1 O2 -103_545 2.998(9) n
O1 O2 -103_555 3.548(10) n
O1 O2 -104_545 3.210(8) n
O1 O2 -104_555 3.327(8) n
O1 O2 -105_445 3.182(6) n
O1 O2 -105_555 3.397(6) n
O1 O2 -106_445 3.548(10) n
O1 O2 -106_545 2.998(9) n
O2 PB1 201_455 2.572(3) n
O2 PB2 -101_445 3.042(8) n
O2 PB2 -101_555 2.535(7) n
O2 PB2 -102_445 2.665(10) n
O2 PB2 -102_555 2.916(10) n
O2 PB2 -103_445 3.062(8) n
O2 PB2 -103_555 2.559(7) n
O2 PB2 -104_445 3.170(11) n
O2 PB2 -104_555 2.412(11) n
O2 PB2 -105_445 2.789(7) n
O2 PB2 -105_555 2.787(7) n
O2 PB2 -106_445 2.811(7) n
O2 PB2 -106_555 2.809(7) n
O2 PB2 201_455 3.011(5) n
O2 PB2 202_455 2.899(3) n
O2 PB2 203_455 2.745(6) n
O2 PB2 204_455 2.875(3) n
O2 PB2 205_455 3.022(5) n
O2 PB2 205_555 4.385(8) n
O2 PB2 206_455 2.757(6) n
O2 P 1_455 4.392(5) n
O2 P 1_555 1.541(3) n
O2 P 1_565 4.227(4) n
O2 P -1_556 3.690(5) n
O2 P -101_445 4.366(6) n
O2 P -101_555 4.201(6) n
O2 O1 1_555 2.634(7) n
O2 O1 2_555 2.427(5) n
O2 O1 3_555 2.449(4) n
O2 O1 -101_445 3.397(6) n
O2 O1 -101_555 3.182(6) n
O2 O1 -102_445 3.548(10) n
O2 O1 -102_555 2.998(9) n
O2 O1 -103_445 3.210(8) n
O2 O1 -103_555 3.327(8) n
O2 O2 2_555 2.504(5) n
O2 O2 2_565 2.976(5) n
O2 O2 3_455 2.976(5) n
O2 O2 3_555 2.504(5) n
O2 O2 4_455 3.097(8) n
O2 O2 4_555 2.364(8) n
O2 O2 5_555 0.259(12) n
O2 O2 6_555 2.624(8) n
O2 O2 6_565 2.838(8) n
O2 O2 -1_556 4.068(5) n
O2 O2 -1_566 4.209(8) n
O2 O2 -2_556 3.206(5) n
O2 O2 -3_556 3.206(5) n
O2 O2 -4_556 3.311(7) n
O2 O2 -5_456 4.367(4) n
O2 O2 -5_556 4.060(5) n
O2 O2 -5_566 4.367(4) n
O2 O2 -6_556 3.109(6) n
O2 O2 -102_445 4.196(5) n
O2 O2 -103_555 4.196(5) n
O2 O2 -104_555 4.108(6) n
O2 O2 -106_445 4.291(7) n
